data_4315810
loop_
_publ_author_name
'Corinna R. Hess'
'Thomas Weyherm\"uller'
'Eckhard Bill'
'Karl Wieghardt'

_publ_section_title
;
 Influence of the Redox Active Ligand on the Reactivity and Electronic
 Structure of a Series of Fe(TIM) Complexes
;
_journal_name_full 'Inorganic Chemistry'
_journal_page_first 5686
_journal_page_last 5700
_journal_paper_doi 10.1021/ic100586h
_journal_volume 49
_journal_year 2010
_chemical_formula_sum 'C14 H24 Fe I N4'
_chemical_formula_weight 431.12
_chemical_name_systematic
; 
 ? 
;
_space_group_IT_number 60
_symmetry_cell_setting orthorhombic
_symmetry_space_group_name_Hall '-P 2n 2ab'
_symmetry_space_group_name_H-M 'P b c n'
_atom_sites_solution_hydrogens geom
_atom_sites_solution_primary direct
_atom_sites_solution_secondary difmap
_audit_creation_method SHELXL-97
_cell_angle_alpha 90.00
_cell_angle_beta 90.00
_cell_angle_gamma 90.00
_cell_formula_units_Z 4
_cell_length_a 9.9374(8)
_cell_length_b 14.8792(13)
_cell_length_c 10.7044(9)
_cell_measurement_reflns_used 9953
_cell_measurement_temperature 100(2)
_cell_measurement_theta_max 36.375
_cell_measurement_theta_min 3.114
_cell_volume 1582.8(2)
_computing_cell_refinement 'SAINT 7.34A, Bruker AXS'
_computing_data_collection 'SAINT 7.34A, Bruker AXS'
_computing_data_reduction 'SAINT 7.34A, Bruker AXS'
_computing_structure_refinement 'SHELXL-97 (Sheldrick, 1997)'
_computing_structure_solution 'SHELXS-97 (Sheldrick, 1990)'
_diffrn_ambient_temperature 100(2)
_diffrn_measured_fraction_theta_full 0.981
_diffrn_measured_fraction_theta_max 0.981
_diffrn_measurement_device_type 'Bruker APEX2'
_diffrn_measurement_method 'images at 0.5 deg. stepwise rotation in omega and phi, 20 sec./frame'
_diffrn_radiation_monochromator graphite
_diffrn_radiation_source 'rotating anode, Multi-Layer-Optics'
_diffrn_radiation_type MoK\a
_diffrn_radiation_wavelength 0.71073
_diffrn_reflns_av_R_equivalents 0.0390
_diffrn_reflns_av_sigmaI/netI 0.0164
_diffrn_reflns_limit_h_max 16
_diffrn_reflns_limit_h_min -16
_diffrn_reflns_limit_k_max 24
_diffrn_reflns_limit_k_min -24
_diffrn_reflns_limit_l_max 17
_diffrn_reflns_limit_l_min -17
_diffrn_reflns_number 56015
_diffrn_reflns_theta_full 36.48
_diffrn_reflns_theta_max 36.48
_diffrn_reflns_theta_min 4.10
_exptl_absorpt_coefficient_mu 2.900
_exptl_absorpt_correction_T_max 0.947
_exptl_absorpt_correction_T_min 0.873
_exptl_absorpt_correction_type multi-scan
_exptl_absorpt_process_details 'SADABS 2008/1, Bruker AXS (2008)'
_exptl_crystal_colour black
_exptl_crystal_density_diffrn 1.809
_exptl_crystal_density_method 'not measured'
_exptl_crystal_description 'opaque parallelepiped'
_exptl_crystal_F_000 860
_exptl_crystal_size_max 0.06
_exptl_crystal_size_mid 0.05
_exptl_crystal_size_min 0.02
_refine_diff_density_max 1.558
_refine_diff_density_min -0.562
_refine_diff_density_rms 0.111
_refine_ls_extinction_method none
_refine_ls_goodness_of_fit_ref 1.101
_refine_ls_hydrogen_treatment constr
_refine_ls_matrix_type full
_refine_ls_number_parameters 94
_refine_ls_number_reflns 3812
_refine_ls_number_restraints 0
_refine_ls_restrained_S_all 1.101
_refine_ls_R_factor_all 0.0434
_refine_ls_R_factor_gt 0.0238
_refine_ls_shift/su_max 0.002
_refine_ls_shift/su_mean 0.000
_refine_ls_structure_factor_coef Fsqd
_refine_ls_weighting_details 'calc w=1/[\s^2^(Fo^2^)+(0.0285P)^2^+1.5120P] where P=(Fo^2^+2Fc^2^)/3'
_refine_ls_weighting_scheme calc
_refine_ls_wR_factor_gt 0.0556
_refine_ls_wR_factor_ref 0.0706
_reflns_number_gt 2718
_reflns_number_total 3812
_reflns_threshold_expression >2sigma(I)
_cod_data_source_file ic100586h_si_002_3.cif
_cod_data_source_block 5
_cod_depositor_comments
;
The following automatic conversions were performed:

'_exptl_absorpt_correction_type' value 'Multi-Scan' changed to
'multi-scan' according to the built-in table from CIF Core dictionary
named 'cif_core.dic' version 2.4.1 from 2010-06-29.

Automatic conversion script
Id: cif_fix_values 1646 2011-03-28 12:23:43Z adriana 
;
_cod_database_code 4315810

loop_
_symmetry_equiv_pos_as_xyz
'x, y, z'
'-x+1/2, -y+1/2, z+1/2'
'-x, y, -z+1/2'
'x+1/2, -y+1/2, -z'
'-x, -y, -z'
'x-1/2, y-1/2, -z-1/2'
'x, -y, z-1/2'
'-x-1/2, y-1/2, z'

loop_
_atom_site_label
_atom_site_type_symbol
_atom_site_fract_x
_atom_site_fract_y
_atom_site_fract_z
_atom_site_U_iso_or_equiv
_atom_site_adp_type
_atom_site_occupancy
_atom_site_symmetry_multiplicity
_atom_site_calc_flag
_atom_site_refinement_flags
_atom_site_disorder_assembly
_atom_site_disorder_group
I1 I 0.5000 0.655434(9) 0.7500 0.01719(4) Uani 1 2 d S . .
Fe1 Fe 0.5000 0.835410(19) 0.7500 0.01227(6) Uani 1 2 d S . .
N1 N 0.50759(12) 0.86206(9) 0.92419(12) 0.0142(2) Uani 1 1 d . . .
C2 C 0.62880(15) 0.85586(11) 1.00213(14) 0.0176(3) Uani 1 1 d . . .
H2A H 0.6080 0.8204 1.0779 0.021 Uiso 1 1 calc R . .
H2B H 0.6555 0.9170 1.0291 0.021 Uiso 1 1 calc R . .
C3 C 0.74568(16) 0.81233(12) 0.93374(15) 0.0188(3) Uani 1 1 d . . .
H3A H 0.7196 0.7505 0.9097 0.023 Uiso 1 1 calc R . .
H3B H 0.8231 0.8079 0.9916 0.023 Uiso 1 1 calc R . .
C4 C 0.78981(15) 0.86279(12) 0.81728(15) 0.0180(3) Uani 1 1 d . . .
H4A H 0.8151 0.9249 0.8405 0.022 Uiso 1 1 calc R . .
H4B H 0.8704 0.8332 0.7817 0.022 Uiso 1 1 calc R . .
N5 N 0.68365(13) 0.86584(9) 0.72213(12) 0.0147(2) Uani 1 1 d . . .
C6 C 0.71694(15) 0.89212(10) 0.60677(14) 0.0146(2) Uani 1 1 d . . .
C7 C 0.60729(15) 0.88891(10) 0.52221(13) 0.0147(2) Uani 1 1 d . . .
C8 C 0.85707(16) 0.92185(12) 0.57367(16) 0.0210(3) Uani 1 1 d . . .
H8A H 0.8865 0.9684 0.6323 0.031 Uiso 1 1 calc R . .
H8B H 0.8577 0.9461 0.4886 0.031 Uiso 1 1 calc R . .
H8C H 0.9184 0.8704 0.5785 0.031 Uiso 1 1 calc R . .
C9 C 0.61659(17) 0.90974(11) 0.38509(14) 0.0194(3) Uani 1 1 d . . .
H9A H 0.5843 0.8581 0.3368 0.029 Uiso 1 1 calc R . .
H9B H 0.7104 0.9222 0.3630 0.029 Uiso 1 1 calc R . .
H9C H 0.5611 0.9624 0.3661 0.029 Uiso 1 1 calc R . .

loop_
_atom_site_aniso_label
_atom_site_aniso_U_11
_atom_site_aniso_U_22
_atom_site_aniso_U_33
_atom_site_aniso_U_23
_atom_site_aniso_U_13
_atom_site_aniso_U_12
I1 0.02095(7) 0.01310(6) 0.01753(7) 0.000 -0.00306(5) 0.000
Fe1 0.01180(11) 0.01225(12) 0.01276(12) 0.000 -0.00227(10) 0.000
N1 0.0141(5) 0.0141(5) 0.0145(5) 0.0001(4) -0.0025(4) -0.0013(4)
C2 0.0159(6) 0.0214(7) 0.0155(6) -0.0007(5) -0.0043(5) -0.0002(5)
C3 0.0161(6) 0.0218(7) 0.0184(6) 0.0002(5) -0.0053(5) 0.0028(5)
C4 0.0134(6) 0.0227(7) 0.0180(6) -0.0018(5) -0.0035(5) 0.0003(5)
N5 0.0127(5) 0.0159(5) 0.0154(5) -0.0011(4) -0.0023(4) 0.0005(4)
C6 0.0139(5) 0.0136(6) 0.0163(6) -0.0014(5) -0.0004(5) 0.0005(5)
C7 0.0158(6) 0.0132(6) 0.0151(5) -0.0010(5) 0.0003(5) 0.0011(5)
C8 0.0156(6) 0.0266(8) 0.0208(7) -0.0027(6) 0.0019(5) -0.0021(6)
C9 0.0221(7) 0.0208(7) 0.0153(6) 0.0012(5) 0.0002(5) 0.0016(6)

loop_
_atom_type_symbol
_atom_type_description
_atom_type_scat_dispersion_real
_atom_type_scat_dispersion_imag
_atom_type_scat_source
C C 0.0033 0.0016 'International Tables Vol C Tables 4.2.6.8 and 6.1.1.4'
H H 0.0000 0.0000 'International Tables Vol C Tables 4.2.6.8 and 6.1.1.4'
N N 0.0061 0.0033 'International Tables Vol C Tables 4.2.6.8 and 6.1.1.4'
Fe Fe 0.3463 0.8444 'International Tables Vol C Tables 4.2.6.8 and 6.1.1.4'
I I -0.4742 1.8119 'International Tables Vol C Tables 4.2.6.8 and 6.1.1.4'

loop_
_geom_angle_atom_site_label_1
_geom_angle_atom_site_label_2
_geom_angle_atom_site_label_3
_geom_angle
_geom_angle_site_symmetry_1
_geom_angle_site_symmetry_3
_geom_angle_publ_flag
N5 Fe1 N5 152.48(8) . 3_656 ?
N5 Fe1 N1 80.52(5) . 3_656 ?
N5 Fe1 N1 93.77(5) 3_656 3_656 ?
N5 Fe1 N1 93.77(5) . . ?
N5 Fe1 N1 80.52(5) 3_656 . ?
N1 Fe1 N1 156.01(8) 3_656 . ?
N5 Fe1 I1 103.76(4) . . ?
N5 Fe1 I1 103.76(4) 3_656 . ?
N1 Fe1 I1 102.00(4) 3_656 . ?
N1 Fe1 I1 102.00(4) . . ?
C7 N1 C2 118.35(13) 3_656 . ?
C7 N1 Fe1 116.57(10) 3_656 . ?
C2 N1 Fe1 125.09(10) . . ?
N1 C2 C3 112.37(12) . . ?
C2 C3 C4 113.92(13) . . ?
N5 C4 C3 112.16(13) . . ?
C6 N5 C4 118.19(13) . . ?
C6 N5 Fe1 116.84(10) . . ?
C4 N5 Fe1 124.97(10) . . ?
N5 C6 C7 112.94(13) . . ?
N5 C6 C8 122.21(13) . . ?
C7 C6 C8 124.85(14) . . ?
N1 C7 C6 113.07(13) 3_656 . ?
N1 C7 C9 122.18(14) 3_656 . ?
C6 C7 C9 124.71(14) . . ?

loop_
_geom_bond_atom_site_label_1
_geom_bond_atom_site_label_2
_geom_bond_distance
_geom_bond_site_symmetry_2
_geom_bond_publ_flag
I1 Fe1 2.6779(4) . ?
Fe1 N5 1.9038(13) . ?
Fe1 N5 1.9038(13) 3_656 ?
Fe1 N1 1.9078(13) 3_656 ?
Fe1 N1 1.9078(13) . ?
N1 C7 1.3387(19) 3_656 ?
N1 C2 1.4681(19) . ?
C2 C3 1.518(2) . ?
C3 C4 1.520(2) . ?
C4 N5 1.467(2) . ?
N5 C6 1.337(2) . ?
C6 C7 1.417(2) . ?
C6 C8 1.504(2) . ?
C7 N1 1.3387(19) 3_656 ?
C7 C9 1.503(2) . ?

loop_
_geom_torsion_atom_site_label_1
_geom_torsion_atom_site_label_2
_geom_torsion_atom_site_label_3
_geom_torsion_atom_site_label_4
_geom_torsion
_geom_torsion_site_symmetry_1
_geom_torsion_site_symmetry_2
_geom_torsion_site_symmetry_3
_geom_torsion_site_symmetry_4
_geom_torsion_publ_flag
N5 Fe1 N1 C7 151.48(11) . . . 3_656 ?
N5 Fe1 N1 C7 -1.40(11) 3_656 . . 3_656 ?
N1 Fe1 N1 C7 76.42(11) 3_656 . . 3_656 ?
I1 Fe1 N1 C7 -103.59(11) . . . 3_656 ?
N5 Fe1 N1 C2 -28.10(13) . . . . ?
N5 Fe1 N1 C2 179.01(13) 3_656 . . . ?
N1 Fe1 N1 C2 -103.17(12) 3_656 . . . ?
I1 Fe1 N1 C2 76.83(12) . . . . ?
C7 N1 C2 C3 171.94(14) 3_656 . . . ?
Fe1 N1 C2 C3 -8.48(19) . . . . ?
N1 C2 C3 C4 60.61(18) . . . . ?
C2 C3 C4 N5 -63.21(18) . . . . ?
C3 C4 N5 C6 -166.98(14) . . . . ?
C3 C4 N5 Fe1 13.22(19) . . . . ?
N5 Fe1 N5 C6 -77.67(11) 3_656 . . . ?
N1 Fe1 N5 C6 2.19(11) 3_656 . . . ?
N1 Fe1 N5 C6 -154.34(12) . . . . ?
I1 Fe1 N5 C6 102.33(11) . . . . ?
N5 Fe1 N5 C4 102.13(13) 3_656 . . . ?
N1 Fe1 N5 C4 -178.01(14) 3_656 . . . ?
N1 Fe1 N5 C4 25.46(13) . . . . ?
I1 Fe1 N5 C4 -77.87(13) . . . . ?
C4 N5 C6 C7 177.66(13) . . . . ?
Fe1 N5 C6 C7 -2.53(17) . . . . ?
C4 N5 C6 C8 -2.5(2) . . . . ?
Fe1 N5 C6 C8 177.27(12) . . . . ?
N5 C6 C7 N1 1.32(19) . . . 3_656 ?
C8 C6 C7 N1 -178.48(14) . . . 3_656 ?
N5 C6 C7 C9 -176.53(14) . . . . ?
C8 C6 C7 C9 3.7(2) . . . . ?
